data_7022334
loop_
_publ_author_name
'Weber, Lothar'
'Kahlert, Jan'
'B\"ohling, Lena'
'Brockhinke, Andreas'
'Stammler, Hans-Georg'
'Neumann, Beate'
'Harder, Rachel A.'
'Low, Paul J.'
'Fox, Mark A.'

_publ_section_title
;
 Electrochemical and spectroelectrochemical studies of
 C-benzodiazaborolyl-ortho-carboranes.
;
_journal_issue 6
_journal_name_full 'Dalton transactions (Cambridge, England : 2003)'
_journal_page_first 2266
_journal_page_last 2281
_journal_paper_doi 10.1039/c2dt32378h
_journal_volume 42
_journal_year 2013
_chemical_formula_moiety 'C26 H30 B Br N2'
_chemical_formula_sum 'C26 H30 B Br N2'
_chemical_formula_weight 461.24
_chemical_name_systematic
;
?
;
_space_group_IT_number 14
_symmetry_cell_setting monoclinic
_symmetry_space_group_name_Hall '-P 2ybc'
_symmetry_space_group_name_H-M 'P 1 21/c 1'
_atom_sites_solution_hydrogens geom
_atom_sites_solution_primary direct
_atom_sites_solution_secondary difmap
_audit_creation_method SHELXL-97
_cell_angle_alpha 90.00
_cell_angle_beta 103.214(2)
_cell_angle_gamma 90.00
_cell_formula_units_Z 16
_cell_length_a 29.9617(19)
_cell_length_b 8.7549(5)
_cell_length_c 37.433(2)
_cell_measurement_reflns_used 9537
_cell_measurement_temperature 100(2)
_cell_measurement_theta_max 138.408
_cell_measurement_theta_min 9.280
_cell_volume 9559.1(10)
_computing_cell_refinement 'APEX 2, Bruker AXS'
_computing_data_collection 'APEX 2, Bruker AXS'
_computing_data_reduction 'APEX 2, Bruker AXS'
_computing_molecular_graphics 'SHELXTL-PLUS (1990)'
_computing_publication_material 'SHELXL-97 (Sheldrick, 1997)'
_computing_structure_refinement 'SHELXL-97 (Sheldrick, 1997)'
_computing_structure_solution 'SHELXS-97 (Sheldrick, 1990)'
_diffrn_ambient_temperature 100(2)
_diffrn_measured_fraction_theta_full 0.984
_diffrn_measured_fraction_theta_max 0.984
_diffrn_measurement_device_type 'Bruker AXS X8 Prospector Ultra with APEX II'
_diffrn_measurement_method CCD
_diffrn_radiation_monochromator 'Quazar Montel multilayer optic Montel200'
_diffrn_radiation_source 'I\mS Incoatec Microfocus'
_diffrn_radiation_type CuK\a
_diffrn_radiation_wavelength 1.54178
_diffrn_reflns_av_R_equivalents 0.0314
_diffrn_reflns_av_sigmaI/netI 0.0123
_diffrn_reflns_limit_h_max 34
_diffrn_reflns_limit_h_min -35
_diffrn_reflns_limit_k_max 10
_diffrn_reflns_limit_k_min -10
_diffrn_reflns_limit_l_max 45
_diffrn_reflns_limit_l_min -45
_diffrn_reflns_number 307958
_diffrn_reflns_theta_full 69.76
_diffrn_reflns_theta_max 69.76
_diffrn_reflns_theta_min 1.51
_exptl_absorpt_coefficient_mu 2.434
_exptl_absorpt_correction_T_max 0.8328
_exptl_absorpt_correction_T_min 0.6104
_exptl_absorpt_correction_type multi-scan
_exptl_absorpt_process_details 'SADABS-2008/1 - Bruker AXS area detector scaling and absorption correction '
_exptl_crystal_colour colourless
_exptl_crystal_density_diffrn 1.282
_exptl_crystal_density_method 'not measured'
_exptl_crystal_description fragment
_exptl_crystal_F_000 3840
_exptl_crystal_size_max 0.22
_exptl_crystal_size_mid 0.19
_exptl_crystal_size_min 0.08
_refine_diff_density_max 1.208
_refine_diff_density_min -1.158
_refine_diff_density_rms 0.057
_refine_ls_extinction_method none
_refine_ls_goodness_of_fit_ref 1.059
_refine_ls_hydrogen_treatment constr
_refine_ls_matrix_type full
_refine_ls_number_parameters 1113
_refine_ls_number_reflns 17786
_refine_ls_number_restraints 0
_refine_ls_restrained_S_all 1.059
_refine_ls_R_factor_all 0.0334
_refine_ls_R_factor_gt 0.0328
_refine_ls_shift/su_max 0.004
_refine_ls_shift/su_mean 0.000
_refine_ls_structure_factor_coef Fsqd
_refine_ls_weighting_details 'calc w=1/[\s^2^(Fo^2^)+(0.0417P)^2^+9.5498P] where P=(Fo^2^+2Fc^2^)/3'
_refine_ls_weighting_scheme calc
_refine_ls_wR_factor_gt 0.0870
_refine_ls_wR_factor_ref 0.0875
_reflns_number_gt 17436
_reflns_number_total 17786
_reflns_threshold_expression >2sigma(I)
_cod_data_source_file c2dt32378h.txt
_cod_data_source_block compound19
_cod_depositor_comments
;
The following automatic conversions were performed:

'_symmetry_cell_setting' value 'Monoclinic' changed to 'monoclinic'
according to /home/saulius/struct/CIF-dictionaries/cif_core.dic
dictionary named 'cif_core.dic' version 2.4.2 from 2011-04-26.

Automatic conversion script
Id: cif_fix_values 1891 2012-01-12 08:04:46Z andrius 
;
_cod_original_sg_symbol_H-M 'P 21/c'
_cod_database_code 7022334

loop_
_symmetry_equiv_pos_as_xyz
'x, y, z'
'-x, y+1/2, -z+1/2'
'-x, -y, -z'
'x, -y-1/2, z-1/2'

loop_
_atom_site_label
_atom_site_type_symbol
_atom_site_fract_x
_atom_site_fract_y
_atom_site_fract_z
_atom_site_U_iso_or_equiv
_atom_site_adp_type
_atom_site_occupancy
_atom_site_symmetry_multiplicity
_atom_site_calc_flag
_atom_site_refinement_flags
Br1 Br 0.083337(7) 0.65729(3) 0.350560(5) 0.03140(6) Uani 1 1 d .
N1 N 0.12116(5) 0.71567(18) 0.42963(4) 0.0203(3) Uani 1 1 d .
N2 N 0.15115(5) 0.87659(18) 0.39261(4) 0.0209(3) Uani 1 1 d .
B1 B 0.12008(7) 0.7551(2) 0.39273(5) 0.0220(4) Uani 1 1 d .
C1 C 0.15327(6) 0.8119(2) 0.45193(5) 0.0193(3) Uani 1 1 d .
C2 C 0.17157(6) 0.9094(2) 0.42939(5) 0.0197(3) Uani 1 1 d .
C3 C 0.20482(6) 1.0152(2) 0.44415(5) 0.0219(4) Uani 1 1 d .
H3 H 0.2172 1.0809 0.4286 0.026 Uiso 1 1 calc R
C4 C 0.22006(6) 1.0244(2) 0.48224(5) 0.0228(4) Uani 1 1 d .
C5 C 0.20136(6) 0.9280(2) 0.50497(5) 0.0225(4) Uani 1 1 d .
C6 C 0.16787(6) 0.8207(2) 0.48977(5) 0.0212(4) Uani 1 1 d .
H6 H 0.1553 0.7549 0.5051 0.025 Uiso 1 1 calc R
C7 C 0.25704(7) 1.1376(2) 0.49839(6) 0.0320(4) Uani 1 1 d .
H7A H 0.2654 1.1962 0.4786 0.048 Uiso 1 1 calc R
H7B H 0.2840 1.0829 0.5123 0.048 Uiso 1 1 calc R
H7C H 0.2457 1.2073 0.5148 0.048 Uiso 1 1 calc R
C8 C 0.21737(8) 0.9395(2) 0.54603(5) 0.0305(4) Uani 1 1 d .
H8A H 0.2023 0.8604 0.5576 0.046 Uiso 1 1 calc R
H8B H 0.2096 1.0404 0.5541 0.046 Uiso 1 1 calc R
H8C H 0.2507 0.9251 0.5531 0.046 Uiso 1 1 calc R
C9 C 0.09646(6) 0.5967(2) 0.44303(5) 0.0201(4) Uani 1 1 d .
C10 C 0.05189(6) 0.6249(2) 0.44656(5) 0.0250(4) Uani 1 1 d .
C11 C 0.02721(7) 0.5030(3) 0.45638(5) 0.0286(4) Uani 1 1 d .
H11 H -0.0032 0.5198 0.4589 0.034 Uiso 1 1 calc R
C12 C 0.04591(7) 0.3581(2) 0.46247(5) 0.0281(4) Uani 1 1 d .
C13 C 0.09105(7) 0.3357(2) 0.45998(5) 0.0257(4) Uani 1 1 d .
H13 H 0.1045 0.2376 0.4651 0.031 Uiso 1 1 calc R
C14 C 0.11690(6) 0.4538(2) 0.45017(5) 0.0223(4) Uani 1 1 d .
C15 C 0.03062(8) 0.7802(3) 0.43908(7) 0.0396(5) Uani 1 1 d .
H15A H 0.0504 0.8563 0.4542 0.059 Uiso 1 1 calc R
H15B H 0.0005 0.7804 0.4451 0.059 Uiso 1 1 calc R
H15C H 0.0271 0.8053 0.4131 0.059 Uiso 1 1 calc R
C16 C 0.01734(8) 0.2262(3) 0.47033(7) 0.0424(5) Uani 1 1 d .
H16A H -0.0086 0.2651 0.4795 0.064 Uiso 1 1 calc R
H16B H 0.0362 0.1595 0.4888 0.064 Uiso 1 1 calc R
H16C H 0.0058 0.1680 0.4477 0.064 Uiso 1 1 calc R
C17 C 0.16520(7) 0.4278(2) 0.44636(6) 0.0307(4) Uani 1 1 d .
H17A H 0.1750 0.3246 0.4548 0.046 Uiso 1 1 calc R
H17B H 0.1856 0.5029 0.4612 0.046 Uiso 1 1 calc R
H17C H 0.1665 0.4390 0.4206 0.046 Uiso 1 1 calc R
C18 C 0.16105(6) 0.9621(2) 0.36274(5) 0.0211(4) Uani 1 1 d .
C19 C 0.19239(6) 0.9049(2) 0.34396(5) 0.0261(4) Uani 1 1 d .
C20 C 0.20102(7) 0.9906(3) 0.31475(5) 0.0330(5) Uani 1 1 d .
H20 H 0.2218 0.9522 0.3012 0.040 Uiso 1 1 calc R
C21 C 0.18002(7) 1.1302(3) 0.30510(5) 0.0344(5) Uani 1 1 d .
C22 C 0.14938(7) 1.1843(2) 0.32471(5) 0.0311(4) Uani 1 1 d .
H22 H 0.1350 1.2804 0.3183 0.037 Uiso 1 1 calc R
C23 C 0.13898(6) 1.1021(2) 0.35353(5) 0.0245(4) Uani 1 1 d .
C24 C 0.21620(8) 0.7551(3) 0.35434(6) 0.0388(5) Uani 1 1 d .
H24A H 0.2288 0.7525 0.3809 0.058 Uiso 1 1 calc R
H24B H 0.2411 0.7437 0.3416 0.058 Uiso 1 1 calc R
H24C H 0.1942 0.6714 0.3473 0.058 Uiso 1 1 calc R
C25 C 0.19001(10) 1.2208(4) 0.27366(6) 0.0564(8) Uani 1 1 d .
H25A H 0.2213 1.1987 0.2712 0.085 Uiso 1 1 calc R
H25B H 0.1872 1.3300 0.2784 0.085 Uiso 1 1 calc R
H25C H 0.1681 1.1925 0.2509 0.085 Uiso 1 1 calc R
C26 C 0.10450(7) 1.1607(3) 0.37358(6) 0.0337(5) Uani 1 1 d .
H26A H 0.0955 1.2648 0.3653 0.051 Uiso 1 1 calc R
H26B H 0.1181 1.1613 0.4000 0.051 Uiso 1 1 calc R
H26C H 0.0775 1.0943 0.3685 0.051 Uiso 1 1 calc R
Br2 Br 0.409903(7) 0.10166(2) 0.405557(5) 0.03029(6) Uani 1 1 d .
N3 N 0.34891(5) 0.32612(18) 0.35834(4) 0.0209(3) Uani 1 1 d .
N4 N 0.37812(5) 0.14637(18) 0.32494(4) 0.0222(3) Uani 1 1 d .
B2 B 0.37796(7) 0.1968(2) 0.36104(6) 0.0230(4) Uani 1 1 d .
C27 C 0.33054(6) 0.3513(2) 0.32082(5) 0.0206(4) Uani 1 1 d .
C28 C 0.34831(6) 0.2428(2) 0.30050(5) 0.0213(4) Uani 1 1 d .
C29 C 0.33495(6) 0.2410(2) 0.26250(5) 0.0227(4) Uani 1 1 d .
H29 H 0.3471 0.1673 0.2487 0.027 Uiso 1 1 calc R
C30 C 0.30329(6) 0.3494(2) 0.24493(5) 0.0225(4) Uani 1 1 d .
C31 C 0.28532(6) 0.4574(2) 0.26547(5) 0.0221(4) Uani 1 1 d .
C32 C 0.29894(6) 0.4579(2) 0.30369(5) 0.0215(4) Uani 1 1 d .
H32 H 0.2866 0.5306 0.3177 0.026 Uiso 1 1 calc R
C33 C 0.28806(7) 0.3489(2) 0.20365(5) 0.0273(4) Uani 1 1 d .
H33A H 0.3020 0.2619 0.1938 0.041 Uiso 1 1 calc R
H33B H 0.2977 0.4441 0.1939 0.041 Uiso 1 1 calc R
H33C H 0.2546 0.3401 0.1964 0.041 Uiso 1 1 calc R
C34 C 0.25063(7) 0.5734(2) 0.24654(5) 0.0291(4) Uani 1 1 d .
H34A H 0.2407 0.6359 0.2650 0.044 Uiso 1 1 calc R
H34B H 0.2241 0.5204 0.2314 0.044 Uiso 1 1 calc R
H34C H 0.2646 0.6390 0.2309 0.044 Uiso 1 1 calc R
C35 C 0.33734(6) 0.4243(2) 0.38550(5) 0.0204(3) Uani 1 1 d .
C36 C 0.29790(7) 0.3943(2) 0.39789(5) 0.0277(4) Uani 1 1 d .
C37 C 0.28649(7) 0.4942(3) 0.42341(5) 0.0358(5) Uani 1 1 d .
H37 H 0.2600 0.4739 0.4325 0.043 Uiso 1 1 calc R
C38 C 0.31247(8) 0.6216(3) 0.43578(5) 0.0365(5) Uani 1 1 d .
C39 C 0.35114(8) 0.6493(2) 0.42243(5) 0.0327(5) Uani 1 1 d .
H39 H 0.3690 0.7376 0.4305 0.039 Uiso 1 1 calc R
C40 C 0.36455(6) 0.5516(2) 0.39754(5) 0.0249(4) Uani 1 1 d .
C41 C 0.26884(8) 0.2577(3) 0.38418(7) 0.0445(6) Uani 1 1 d .
H41A H 0.2632 0.2532 0.3574 0.067 Uiso 1 1 calc R
H41B H 0.2395 0.2660 0.3915 0.067 Uiso 1 1 calc R
H41C H 0.2848 0.1647 0.3948 0.067 Uiso 1 1 calc R
C42 C 0.29961(11) 0.7282(4) 0.46351(7) 0.0607(8) Uani 1 1 d .
H42A H 0.2678 0.7094 0.4648 0.091 Uiso 1 1 calc R
H42B H 0.3029 0.8342 0.4561 0.091 Uiso 1 1 calc R
H42C H 0.3199 0.7101 0.4877 0.091 Uiso 1 1 calc R
C43 C 0.40800(7) 0.5806(3) 0.38505(6) 0.0370(5) Uani 1 1 d .
H43A H 0.4180 0.6861 0.3909 0.055 Uiso 1 1 calc R
H43B H 0.4025 0.5646 0.3585 0.055 Uiso 1 1 calc R
H43C H 0.4319 0.5101 0.3976 0.055 Uiso 1 1 calc R
C44 C 0.40065(6) 0.0190(2) 0.31285(5) 0.0230(4) Uani 1 1 d .
C45 C 0.44488(7) 0.0357(2) 0.30782(5) 0.0280(4) Uani 1 1 d .
C46 C 0.46634(7) -0.0917(2) 0.29711(6) 0.0322(4) Uani 1 1 d .
H46 H 0.4966 -0.0815 0.2935 0.039 Uiso 1 1 calc R
C47 C 0.44515(7) -0.2324(2) 0.29155(5) 0.0302(4) Uani 1 1 d .
C48 C 0.40041(8) -0.2441(2) 0.29555(6) 0.0326(4) Uani 1 1 d .
H48 H 0.3850 -0.3393 0.2908 0.039 Uiso 1 1 calc R
C49 C 0.37755(7) -0.1199(2) 0.30630(6) 0.0291(4) Uani 1 1 d .
C50 C 0.46957(8) 0.1855(3) 0.31470(8) 0.0486(6) Uani 1 1 d .
H50A H 0.4520 0.2639 0.2987 0.073 Uiso 1 1 calc R
H50B H 0.5000 0.1756 0.3094 0.073 Uiso 1 1 calc R
H50C H 0.4728 0.2150 0.3404 0.073 Uiso 1 1 calc R
C51 C 0.47076(9) -0.3698(3) 0.28210(6) 0.0432(6) Uani 1 1 d .
H51A H 0.4834 -0.3462 0.2608 0.065 Uiso 1 1 calc R
H51B H 0.4497 -0.4567 0.2763 0.065 Uiso 1 1 calc R
H51C H 0.4958 -0.3957 0.3031 0.065 Uiso 1 1 calc R
C52 C 0.32947(9) -0.1355(3) 0.31154(8) 0.0471(6) Uani 1 1 d .
H52A H 0.3298 -0.1276 0.3377 0.071 Uiso 1 1 calc R
H52B H 0.3170 -0.2350 0.3022 0.071 Uiso 1 1 calc R
H52C H 0.3103 -0.0540 0.2981 0.071 Uiso 1 1 calc R
Br3 Br 0.517833(7) 0.91354(3) 0.402710(6) 0.03364(6) Uani 1 1 d .
N5 N 0.61144(5) 0.88314(18) 0.38951(4) 0.0226(3) Uani 1 1 d .
N6 N 0.59530(5) 0.69728(18) 0.42790(4) 0.0216(3) Uani 1 1 d .
B3 B 0.57726(7) 0.8268(3) 0.40685(6) 0.0238(4) Uani 1 1 d .
C53 C 0.64998(6) 0.7892(2) 0.40019(5) 0.0204(3) Uani 1 1 d .
C54 C 0.64031(6) 0.6771(2) 0.42383(5) 0.0201(3) Uani 1 1 d .
C55 C 0.67331(6) 0.5709(2) 0.43945(5) 0.0218(4) Uani 1 1 d .
H55 H 0.6670 0.4965 0.4561 0.026 Uiso 1 1 calc R
C56 C 0.71595(6) 0.5747(2) 0.43035(5) 0.0229(4) Uani 1 1 d .
C57 C 0.72508(6) 0.6844(2) 0.40554(5) 0.0222(4) Uani 1 1 d .
C58 C 0.69201(6) 0.7932(2) 0.39080(5) 0.0223(4) Uani 1 1 d .
H58 H 0.6983 0.8691 0.3745 0.027 Uiso 1 1 calc R
C59 C 0.75250(7) 0.4631(2) 0.44827(6) 0.0298(4) Uani 1 1 d .
H59A H 0.7396 0.3901 0.4630 0.045 Uiso 1 1 calc R
H59B H 0.7779 0.5185 0.4641 0.045 Uiso 1 1 calc R
H59C H 0.7638 0.4080 0.4293 0.045 Uiso 1 1 calc R
C60 C 0.77090(6) 0.6872(2) 0.39547(6) 0.0277(4) Uani 1 1 d .
H60A H 0.7707 0.7658 0.3768 0.042 Uiso 1 1 calc R
H60B H 0.7769 0.5873 0.3857 0.042 Uiso 1 1 calc R
H60C H 0.7950 0.7104 0.4173 0.042 Uiso 1 1 calc R
C61 C 0.61198(6) 1.0188(2) 0.36839(5) 0.0229(4) Uani 1 1 d .
C62 C 0.60449(6) 1.0087(2) 0.33024(5) 0.0233(4) Uani 1 1 d .
C63 C 0.60547(6) 1.1427(2) 0.31044(5) 0.0251(4) Uani 1 1 d .
H63 H 0.6005 1.1375 0.2845 0.030 Uiso 1 1 calc R
C64 C 0.61354(6) 1.2837(2) 0.32769(6) 0.0272(4) Uani 1 1 d .
C65 C 0.62165(7) 1.2889(2) 0.36563(6) 0.0285(4) Uani 1 1 d .
H65 H 0.6277 1.3847 0.3777 0.034 Uiso 1 1 calc R
C66 C 0.62114(7) 1.1582(2) 0.38664(5) 0.0268(4) Uani 1 1 d .
C67 C 0.59576(7) 0.8561(2) 0.31146(6) 0.0285(4) Uani 1 1 d .
H67A H 0.5899 0.8705 0.2848 0.043 Uiso 1 1 calc R
H67B H 0.5690 0.8080 0.3178 0.043 Uiso 1 1 calc R
H67C H 0.6227 0.7905 0.3195 0.043 Uiso 1 1 calc R
C68 C 0.61417(8) 1.4277(2) 0.30571(7) 0.0367(5) Uani 1 1 d .
H68A H 0.5849 1.4815 0.3031 0.055 Uiso 1 1 calc R
H68B H 0.6188 1.4015 0.2814 0.055 Uiso 1 1 calc R
H68C H 0.6392 1.4938 0.3184 0.055 Uiso 1 1 calc R
C69 C 0.63064(8) 1.1669(3) 0.42777(6) 0.0373(5) Uani 1 1 d .
H69A H 0.6426 1.2684 0.4359 0.056 Uiso 1 1 calc R
H69B H 0.6533 1.0891 0.4384 0.056 Uiso 1 1 calc R
H69C H 0.6022 1.1490 0.4358 0.056 Uiso 1 1 calc R
C70 C 0.57361(6) 0.5856(2) 0.44625(5) 0.0237(4) Uani 1 1 d .
C71 C 0.58469(7) 0.5786(2) 0.48441(6) 0.0297(4) Uani 1 1 d .
C72 C 0.56482(8) 0.4620(3) 0.50095(7) 0.0418(6) Uani 1 1 d .
H72 H 0.5718 0.4552 0.5270 0.050 Uiso 1 1 calc R
C73 C 0.53526(8) 0.3561(3) 0.48060(8) 0.0440(6) Uani 1 1 d .
C74 C 0.52423(7) 0.3690(3) 0.44290(7) 0.0405(5) Uani 1 1 d .
H74 H 0.5035 0.2979 0.4288 0.049 Uiso 1 1 calc R
C75 C 0.54279(7) 0.4835(2) 0.42506(6) 0.0304(4) Uani 1 1 d .
C76 C 0.61641(8) 0.6938(3) 0.50687(6) 0.0402(5) Uani 1 1 d .
H76A H 0.6469 0.6844 0.5018 0.060 Uiso 1 1 calc R
H76B H 0.6184 0.6752 0.5330 0.060 Uiso 1 1 calc R
H76C H 0.6045 0.7969 0.5005 0.060 Uiso 1 1 calc R
C77 C 0.51600(10) 0.2269(4) 0.49937(11) 0.0695(10) Uani 1 1 d .
H77A H 0.4863 0.1955 0.4842 0.104 Uiso 1 1 calc R
H77B H 0.5121 0.2614 0.5234 0.104 Uiso 1 1 calc R
H77C H 0.5372 0.1401 0.5027 0.104 Uiso 1 1 calc R
C78 C 0.52963(8) 0.4954(3) 0.38383(6) 0.0398(5) Uani 1 1 d .
H78A H 0.5178 0.3968 0.3734 0.060 Uiso 1 1 calc R
H78B H 0.5566 0.5236 0.3746 0.060 Uiso 1 1 calc R
H78C H 0.5059 0.5737 0.3766 0.060 Uiso 1 1 calc R
Br4 Br 0.979961(7) -0.02653(3) 0.343387(7) 0.03925(7) Uani 1 1 d .
N7 N 0.88915(5) 0.01766(18) 0.36128(4) 0.0224(3) Uani 1 1 d .
N8 N 0.90424(5) 0.19871(18) 0.32113(4) 0.0227(3) Uani 1 1 d .
B4 B 0.92216(7) 0.0692(3) 0.34214(6) 0.0252(4) Uani 1 1 d .
C79 C 0.85111(6) 0.1140(2) 0.35139(5) 0.0206(4) Uani 1 1 d .
C80 C 0.86006(6) 0.2237(2) 0.32683(5) 0.0206(3) Uani 1 1 d .
C81 C 0.82752(6) 0.3317(2) 0.31193(5) 0.0216(4) Uani 1 1 d .
H81 H 0.8336 0.4045 0.2948 0.026 Uiso 1 1 calc R
C82 C 0.78580(6) 0.3328(2) 0.32226(5) 0.0223(4) Uani 1 1 d .
C83 C 0.77684(6) 0.2242(2) 0.34744(5) 0.0218(4) Uani 1 1 d .
C84 C 0.80948(6) 0.1139(2) 0.36172(5) 0.0212(4) Uani 1 1 d .
H84 H 0.8033 0.0393 0.3784 0.025 Uiso 1 1 calc R
C85 C 0.74973(7) 0.4484(2) 0.30531(5) 0.0283(4) Uani 1 1 d .
H85A H 0.7624 0.5192 0.2899 0.042 Uiso 1 1 calc R
H85B H 0.7401 0.5055 0.3248 0.042 Uiso 1 1 calc R
H85C H 0.7232 0.3954 0.2902 0.042 Uiso 1 1 calc R
C86 C 0.73140(6) 0.2236(2) 0.35802(5) 0.0263(4) Uani 1 1 d .
H86A H 0.7317 0.1456 0.3769 0.039 Uiso 1 1 calc R
H86B H 0.7070 0.2005 0.3364 0.039 Uiso 1 1 calc R
H86C H 0.7259 0.3241 0.3677 0.039 Uiso 1 1 calc R
C87 C 0.88844(6) -0.1196(2) 0.38204(5) 0.0220(4) Uani 1 1 d .
C88 C 0.87937(7) -0.2577(2) 0.36326(5) 0.0266(4) Uani 1 1 d .
C89 C 0.87921(7) -0.3904(2) 0.38332(6) 0.0277(4) Uani 1 1 d .
H89 H 0.8734 -0.4851 0.3707 0.033 Uiso 1 1 calc R
C90 C 0.88729(6) -0.3890(2) 0.42135(5) 0.0242(4) Uani 1 1 d .
C91 C 0.89515(6) -0.2498(2) 0.43910(5) 0.0236(4) Uani 1 1 d .
H91 H 0.9001 -0.2471 0.4651 0.028 Uiso 1 1 calc R
C92 C 0.89598(6) -0.1135(2) 0.42020(5) 0.0219(4) Uani 1 1 d .
C93 C 0.86896(9) -0.2626(3) 0.32204(6) 0.0393(5) Uani 1 1 d .
H93A H 0.8972 -0.2450 0.3136 0.059 Uiso 1 1 calc R
H93B H 0.8465 -0.1831 0.3121 0.059 Uiso 1 1 calc R
H93C H 0.8564 -0.3629 0.3135 0.059 Uiso 1 1 calc R
C94 C 0.88616(7) -0.5353(2) 0.44238(6) 0.0333(5) Uani 1 1 d .
H94A H 0.8885 -0.5117 0.4683 0.050 Uiso 1 1 calc R
H94B H 0.9120 -0.6003 0.4400 0.050 Uiso 1 1 calc R
H94C H 0.8573 -0.5891 0.4325 0.050 Uiso 1 1 calc R
C95 C 0.90486(8) 0.0356(2) 0.44034(6) 0.0314(4) Uani 1 1 d .
H95A H 0.9110 0.0168 0.4668 0.047 Uiso 1 1 calc R
H95B H 0.8779 0.1017 0.4330 0.047 Uiso 1 1 calc R
H95C H 0.9315 0.0856 0.4343 0.047 Uiso 1 1 calc R
C96 C 0.92361(6) 0.3046(2) 0.29953(5) 0.0228(4) Uani 1 1 d .
C97 C 0.95482(6) 0.4139(2) 0.31721(5) 0.0261(4) Uani 1 1 d .
C98 C 0.96905(7) 0.5252(2) 0.29571(6) 0.0292(4) Uani 1 1 d .
H98 H 0.9902 0.6009 0.3073 0.035 Uiso 1 1 calc R
C99 C 0.95342(7) 0.5293(2) 0.25781(6) 0.0285(4) Uani 1 1 d .
C100 C 0.92350(7) 0.4162(2) 0.24111(5) 0.0267(4) Uani 1 1 d .
H100 H 0.9132 0.4162 0.2151 0.032 Uiso 1 1 calc R
C101 C 0.90823(6) 0.3026(2) 0.26137(5) 0.0247(4) Uani 1 1 d .
C102 C 0.97293(8) 0.4138(3) 0.35828(6) 0.0352(5) Uani 1 1 d .
H10A H 0.9977 0.3386 0.3649 0.053 Uiso 1 1 calc R
H10B H 0.9481 0.3874 0.3703 0.053 Uiso 1 1 calc R
H10C H 0.9848 0.5155 0.3663 0.053 Uiso 1 1 calc R
C103 C 0.96879(8) 0.6551(3) 0.23573(7) 0.0409(5) Uani 1 1 d .
H10D H 0.9561 0.6372 0.2095 0.061 Uiso 1 1 calc R
H10E H 1.0023 0.6560 0.2406 0.061 Uiso 1 1 calc R
H10F H 0.9579 0.7537 0.2428 0.061 Uiso 1 1 calc R
C104 C 0.87604(7) 0.1802(3) 0.24257(5) 0.0327(4) Uani 1 1 d .
H10G H 0.8704 0.1936 0.2159 0.049 Uiso 1 1 calc R
H10H H 0.8470 0.1876 0.2502 0.049 Uiso 1 1 calc R
H10I H 0.8898 0.0796 0.2493 0.049 Uiso 1 1 calc R

loop_
_atom_site_aniso_label
_atom_site_aniso_U_11
_atom_site_aniso_U_22
_atom_site_aniso_U_33
_atom_site_aniso_U_23
_atom_site_aniso_U_13
_atom_site_aniso_U_12
Br1 0.03108(11) 0.04147(12) 0.01944(10) -0.00128(8) 0.00122(8) -0.01284(9)
N1 0.0212(7) 0.0230(7) 0.0166(7) 0.0004(6) 0.0040(6) -0.0043(6)
N2 0.0223(8) 0.0255(8) 0.0145(7) 0.0009(6) 0.0034(6) -0.0050(6)
B1 0.0203(10) 0.0271(10) 0.0180(9) -0.0004(8) 0.0030(7) -0.0030(8)
C1 0.0195(8) 0.0199(8) 0.0186(8) -0.0002(7) 0.0044(7) -0.0005(7)
C2 0.0210(9) 0.0218(9) 0.0162(8) 0.0001(7) 0.0044(7) 0.0002(7)
C3 0.0235(9) 0.0211(9) 0.0209(8) 0.0024(7) 0.0050(7) -0.0016(7)
C4 0.0248(9) 0.0195(9) 0.0223(9) -0.0020(7) 0.0020(7) -0.0006(7)
C5 0.0286(10) 0.0200(9) 0.0182(8) -0.0009(7) 0.0034(7) 0.0027(7)
C6 0.0261(9) 0.0207(8) 0.0176(8) 0.0017(7) 0.0064(7) 0.0011(7)
C7 0.0358(11) 0.0295(10) 0.0268(10) -0.0014(8) -0.0011(8) -0.0109(9)
C8 0.0437(12) 0.0273(10) 0.0184(9) -0.0014(8) 0.0028(8) -0.0025(9)
C9 0.0202(9) 0.0244(9) 0.0154(8) 0.0006(7) 0.0036(6) -0.0052(7)
C10 0.0228(9) 0.0316(10) 0.0210(9) 0.0040(8) 0.0057(7) -0.0004(8)
C11 0.0188(9) 0.0418(11) 0.0250(9) 0.0054(8) 0.0047(7) -0.0046(8)
C12 0.0294(10) 0.0325(10) 0.0213(9) 0.0009(8) 0.0036(7) -0.0124(8)
C13 0.0320(10) 0.0224(9) 0.0223(9) -0.0005(7) 0.0055(7) -0.0040(8)
C14 0.0237(9) 0.0248(9) 0.0183(8) -0.0015(7) 0.0046(7) -0.0024(7)
C15 0.0308(11) 0.0425(13) 0.0492(13) 0.0164(11) 0.0169(10) 0.0111(10)
C16 0.0365(12) 0.0443(13) 0.0449(13) 0.0068(11) 0.0062(10) -0.0186(10)
C17 0.0255(10) 0.0301(10) 0.0383(11) 0.0004(9) 0.0111(8) 0.0025(8)
C18 0.0204(9) 0.0276(9) 0.0145(8) 0.0015(7) 0.0021(6) -0.0063(7)
C19 0.0215(9) 0.0372(11) 0.0194(9) -0.0014(8) 0.0039(7) -0.0046(8)
C20 0.0280(10) 0.0531(13) 0.0198(9) -0.0032(9) 0.0094(8) -0.0118(9)
C21 0.0358(11) 0.0470(13) 0.0177(9) 0.0047(9) 0.0006(8) -0.0207(10)
C22 0.0334(11) 0.0308(10) 0.0242(9) 0.0069(8) -0.0035(8) -0.0104(8)
C23 0.0235(9) 0.0274(10) 0.0200(9) -0.0002(7) -0.0003(7) -0.0069(7)
C24 0.0353(12) 0.0462(13) 0.0362(11) -0.0006(10) 0.0110(9) 0.0093(10)
C25 0.0666(18) 0.0746(19) 0.0260(11) 0.0148(12) 0.0062(11) -0.0337(15)
C26 0.0320(11) 0.0334(11) 0.0346(11) -0.0021(9) 0.0055(9) 0.0032(9)
Br2 0.03096(11) 0.03481(12) 0.02282(10) 0.00368(8) 0.00146(8) 0.01092(8)
N3 0.0217(8) 0.0228(8) 0.0176(7) 0.0005(6) 0.0033(6) 0.0029(6)
N4 0.0243(8) 0.0216(8) 0.0198(7) 0.0010(6) 0.0032(6) 0.0053(6)
B2 0.0212(10) 0.0249(10) 0.0213(10) 0.0024(8) 0.0019(8) 0.0032(8)
C27 0.0215(9) 0.0211(9) 0.0191(8) 0.0007(7) 0.0044(7) -0.0018(7)
C28 0.0213(9) 0.0195(8) 0.0225(9) 0.0016(7) 0.0035(7) 0.0008(7)
C29 0.0259(9) 0.0216(9) 0.0212(9) -0.0011(7) 0.0065(7) 0.0001(7)
C30 0.0249(9) 0.0219(9) 0.0200(9) 0.0020(7) 0.0040(7) -0.0038(7)
C31 0.0220(9) 0.0202(9) 0.0235(9) 0.0033(7) 0.0041(7) -0.0004(7)
C32 0.0226(9) 0.0194(8) 0.0227(9) -0.0005(7) 0.0056(7) 0.0014(7)
C33 0.0336(11) 0.0265(10) 0.0203(9) 0.0019(7) 0.0029(8) 0.0010(8)
C34 0.0305(10) 0.0286(10) 0.0259(9) 0.0043(8) 0.0015(8) 0.0063(8)
C35 0.0202(9) 0.0241(9) 0.0163(8) 0.0018(7) 0.0026(7) 0.0047(7)
C36 0.0215(9) 0.0406(11) 0.0207(9) 0.0068(8) 0.0042(7) 0.0023(8)
C37 0.0275(11) 0.0586(14) 0.0235(9) 0.0076(10) 0.0103(8) 0.0144(10)
C38 0.0410(12) 0.0458(13) 0.0211(9) 0.0004(9) 0.0036(8) 0.0238(10)
C39 0.0396(12) 0.0286(10) 0.0258(10) -0.0036(8) -0.0011(8) 0.0067(9)
C40 0.0242(9) 0.0268(9) 0.0217(9) 0.0014(7) 0.0013(7) 0.0031(8)
C41 0.0361(12) 0.0585(15) 0.0401(12) 0.0042(11) 0.0109(10) -0.0181(11)
C42 0.079(2) 0.0702(19) 0.0337(12) -0.0082(13) 0.0137(13) 0.0395(16)
C43 0.0301(11) 0.0424(12) 0.0394(12) -0.0021(10) 0.0101(9) -0.0107(9)
C44 0.0269(10) 0.0212(9) 0.0195(8) 0.0001(7) 0.0021(7) 0.0057(7)
C45 0.0256(10) 0.0270(10) 0.0298(10) -0.0032(8) 0.0030(8) 0.0032(8)
C46 0.0257(10) 0.0359(11) 0.0335(11) -0.0048(9) 0.0035(8) 0.0075(8)
C47 0.0368(11) 0.0289(10) 0.0219(9) -0.0009(8) 0.0004(8) 0.0131(9)
C48 0.0453(12) 0.0203(9) 0.0309(10) -0.0005(8) 0.0056(9) 0.0006(9)
C49 0.0322(11) 0.0255(10) 0.0302(10) 0.0009(8) 0.0085(8) -0.0001(8)
C50 0.0312(12) 0.0372(13) 0.0792(19) -0.0170(12) 0.0165(12) -0.0070(10)
C51 0.0516(14) 0.0359(12) 0.0367(12) -0.0077(10) -0.0012(10) 0.0200(11)
C52 0.0413(13) 0.0332(12) 0.0728(18) -0.0065(12) 0.0255(12) -0.0075(10)
Br3 0.02278(11) 0.03820(12) 0.04068(12) 0.00837(9) 0.00880(9) 0.00981(8)
N5 0.0194(8) 0.0221(8) 0.0257(8) 0.0026(6) 0.0039(6) 0.0043(6)
N6 0.0164(7) 0.0240(8) 0.0239(7) 0.0009(6) 0.0034(6) 0.0010(6)
B3 0.0187(10) 0.0272(11) 0.0245(10) -0.0004(8) 0.0030(8) 0.0036(8)
C53 0.0199(9) 0.0196(8) 0.0202(8) -0.0020(7) 0.0011(7) 0.0019(7)
C54 0.0187(9) 0.0213(9) 0.0195(8) -0.0032(7) 0.0028(7) -0.0007(7)
C55 0.0217(9) 0.0199(8) 0.0217(8) -0.0021(7) 0.0008(7) -0.0003(7)
C56 0.0214(9) 0.0218(9) 0.0229(9) -0.0054(7) -0.0003(7) 0.0018(7)
C57 0.0190(9) 0.0239(9) 0.0227(9) -0.0072(7) 0.0026(7) -0.0005(7)
C58 0.0222(9) 0.0228(9) 0.0214(8) -0.0017(7) 0.0040(7) -0.0011(7)
C59 0.0249(10) 0.0292(10) 0.0331(10) 0.0010(8) 0.0022(8) 0.0074(8)
C60 0.0209(9) 0.0300(10) 0.0327(10) -0.0051(8) 0.0068(8) 0.0007(8)
C61 0.0187(9) 0.0224(9) 0.0269(9) 0.0036(7) 0.0041(7) 0.0041(7)
C62 0.0172(9) 0.0233(9) 0.0280(9) -0.0003(7) 0.0020(7) 0.0025(7)
C63 0.0207(9) 0.0271(10) 0.0262(9) 0.0031(8) 0.0025(7) 0.0028(7)
C64 0.0206(9) 0.0232(9) 0.0366(10) 0.0043(8) 0.0041(8) 0.0028(7)
C65 0.0261(10) 0.0209(9) 0.0370(11) -0.0029(8) 0.0038(8) 0.0016(8)
C66 0.0235(9) 0.0253(10) 0.0303(10) -0.0008(8) 0.0034(8) 0.0039(7)
C67 0.0281(10) 0.0249(10) 0.0308(10) -0.0017(8) 0.0031(8) 0.0011(8)
C68 0.0378(12) 0.0256(10) 0.0457(13) 0.0084(9) 0.0075(10) 0.0022(9)
C69 0.0477(13) 0.0320(11) 0.0298(11) -0.0039(9) 0.0040(9) 0.0034(10)
C70 0.0175(9) 0.0253(9) 0.0288(9) 0.0038(8) 0.0067(7) 0.0024(7)
C71 0.0227(10) 0.0377(11) 0.0287(10) 0.0067(8) 0.0055(8) 0.0053(8)
C72 0.0311(12) 0.0569(15) 0.0397(12) 0.0238(11) 0.0130(9) 0.0132(11)
C73 0.0251(11) 0.0375(12) 0.0733(17) 0.0221(12) 0.0194(11) 0.0054(9)
C74 0.0227(11) 0.0313(11) 0.0681(16) 0.0036(11) 0.0114(10) -0.0022(9)
C75 0.0202(9) 0.0304(10) 0.0411(11) -0.0029(9) 0.0079(8) 0.0007(8)
C76 0.0367(12) 0.0575(15) 0.0238(10) -0.0032(10) 0.0016(9) 0.0012(11)
C77 0.0441(16) 0.0577(18) 0.114(3) 0.0482(19) 0.0331(17) 0.0082(13)
C78 0.0287(11) 0.0484(13) 0.0405(12) -0.0142(10) 0.0041(9) -0.0062(10)
Br4 0.02569(12) 0.04684(14) 0.04649(13) 0.01505(10) 0.01086(9) 0.00972(9)
N7 0.0201(8) 0.0234(8) 0.0233(7) 0.0039(6) 0.0039(6) 0.0016(6)
N8 0.0182(7) 0.0262(8) 0.0238(7) 0.0038(6) 0.0046(6) 0.0000(6)
B4 0.0192(10) 0.0300(11) 0.0259(10) 0.0024(9) 0.0042(8) 0.0035(8)
C79 0.0213(9) 0.0211(8) 0.0179(8) -0.0015(7) 0.0014(7) -0.0010(7)
C80 0.0198(9) 0.0222(9) 0.0193(8) -0.0019(7) 0.0034(7) -0.0027(7)
C81 0.0242(9) 0.0191(8) 0.0201(8) -0.0006(7) 0.0020(7) -0.0022(7)
C82 0.0238(9) 0.0201(9) 0.0210(8) -0.0046(7) 0.0011(7) -0.0002(7)
C83 0.0215(9) 0.0241(9) 0.0192(8) -0.0062(7) 0.0031(7) -0.0017(7)
C84 0.0239(9) 0.0222(9) 0.0178(8) -0.0016(7) 0.0049(7) -0.0027(7)
C85 0.0275(10) 0.0264(10) 0.0301(10) -0.0003(8) 0.0048(8) 0.0054(8)
C86 0.0231(9) 0.0302(10) 0.0258(9) -0.0041(8) 0.0060(7) 0.0010(8)
C87 0.0187(9) 0.0221(9) 0.0242(9) 0.0035(7) 0.0032(7) 0.0013(7)
C88 0.0273(10) 0.0275(10) 0.0235(9) -0.0014(8) 0.0027(7) 0.0029(8)
C89 0.0282(10) 0.0211(9) 0.0320(10) -0.0040(8) 0.0028(8) 0.0014(7)
C90 0.0180(9) 0.0230(9) 0.0304(10) 0.0046(8) 0.0031(7) 0.0010(7)
C91 0.0198(9) 0.0277(10) 0.0222(9) 0.0029(7) 0.0025(7) 0.0001(7)
C92 0.0170(8) 0.0239(9) 0.0234(9) 0.0000(7) 0.0020(7) -0.0002(7)
C93 0.0553(14) 0.0354(12) 0.0250(10) -0.0039(9) 0.0047(9) 0.0026(10)
C94 0.0309(11) 0.0252(10) 0.0424(12) 0.0082(9) 0.0053(9) 0.0000(8)
C95 0.0363(11) 0.0261(10) 0.0295(10) -0.0032(8) 0.0024(8) -0.0046(8)
C96 0.0191(9) 0.0256(9) 0.0245(9) 0.0042(7) 0.0070(7) 0.0002(7)
C97 0.0195(9) 0.0337(10) 0.0240(9) 0.0005(8) 0.0031(7) -0.0003(8)
C98 0.0200(9) 0.0345(11) 0.0322(10) -0.0003(8) 0.0039(8) -0.0060(8)
C99 0.0210(9) 0.0338(11) 0.0315(10) 0.0068(8) 0.0073(8) -0.0004(8)
C100 0.0225(9) 0.0350(11) 0.0225(9) 0.0044(8) 0.0049(7) 0.0010(8)
C101 0.0194(9) 0.0288(10) 0.0250(9) 0.0012(8) 0.0034(7) 0.0008(7)
C102 0.0309(11) 0.0473(13) 0.0255(10) -0.0013(9) 0.0023(8) -0.0089(9)
C103 0.0367(12) 0.0447(13) 0.0419(12) 0.0113(10) 0.0099(10) -0.0112(10)
C104 0.0355(11) 0.0358(11) 0.0252(10) -0.0010(8) 0.0038(8) -0.0081(9)

loop_
_atom_type_symbol
_atom_type_description
_atom_type_scat_dispersion_real
_atom_type_scat_dispersion_imag
_atom_type_scat_source
C C 0.0181 0.0091 'International Tables Vol C Tables 4.2.6.8 and 6.1.1.4'
H H 0.0000 0.0000 'International Tables Vol C Tables 4.2.6.8 and 6.1.1.4'
B B 0.0090 0.0039 'International Tables Vol C Tables 4.2.6.8 and 6.1.1.4'
N N 0.0311 0.0180 'International Tables Vol C Tables 4.2.6.8 and 6.1.1.4'
Br Br -0.6763 1.2805 'International Tables Vol C Tables 4.2.6.8 and 6.1.1.4'

loop_
_geom_angle_atom_site_label_1
_geom_angle_atom_site_label_2
_geom_angle_atom_site_label_3
_geom_angle
C1 N1 B1 107.08(15)
C1 N1 C9 124.56(14)
B1 N1 C9 128.30(15)
C2 N2 B1 106.88(14)
C2 N2 C18 122.54(15)
B1 N2 C18 130.53(15)
N2 B1 N1 108.55(16)
N2 B1 Br1 126.19(14)
N1 B1 Br1 125.25(15)
C6 C1 C2 120.49(17)
C6 C1 N1 130.97(16)
C2 C1 N1 108.54(15)
C3 C2 C1 121.01(16)
C3 C2 N2 130.04(16)
C1 C2 N2 108.94(15)
C2 C3 C4 119.00(17)
C2 C3 H3 120.5
C4 C3 H3 120.5
C3 C4 C5 120.13(17)
C3 C4 C7 119.10(17)
C5 C4 C7 120.77(17)
C6 C5 C4 120.45(16)
C6 C5 C8 119.49(17)
C4 C5 C8 120.06(17)
C1 C6 C5 118.91(16)
C1 C6 H6 120.5
C5 C6 H6 120.5
C4 C7 H7A 109.5
C4 C7 H7B 109.5
H7A C7 H7B 109.5
C4 C7 H7C 109.5
H7A C7 H7C 109.5
H7B C7 H7C 109.5
C5 C8 H8A 109.5
C5 C8 H8B 109.5
H8A C8 H8B 109.5
C5 C8 H8C 109.5
H8A C8 H8C 109.5
H8B C8 H8C 109.5
C14 C9 C10 122.00(17)
C14 C9 N1 118.72(16)
C10 C9 N1 119.18(17)
C9 C10 C11 117.84(18)
C9 C10 C15 121.18(18)
C11 C10 C15 120.96(18)
C12 C11 C10 121.70(18)
C12 C11 H11 119.2
C10 C11 H11 119.2
C11 C12 C13 118.78(18)
C11 C12 C16 120.52(19)
C13 C12 C16 120.7(2)
C12 C13 C14 121.46(18)
C12 C13 H13 119.3
C14 C13 H13 119.3
C13 C14 C9 118.15(17)
C13 C14 C17 121.24(18)
C9 C14 C17 120.59(17)
C10 C15 H15A 109.5
C10 C15 H15B 109.5
H15A C15 H15B 109.5
C10 C15 H15C 109.5
H15A C15 H15C 109.5
H15B C15 H15C 109.5
C12 C16 H16A 109.5
C12 C16 H16B 109.5
H16A C16 H16B 109.5
C12 C16 H16C 109.5
H16A C16 H16C 109.5
H16B C16 H16C 109.5
C14 C17 H17A 109.5
C14 C17 H17B 109.5
H17A C17 H17B 109.5
C14 C17 H17C 109.5
H17A C17 H17C 109.5
H17B C17 H17C 109.5
C19 C18 C23 121.86(17)
C19 C18 N2 119.43(17)
C23 C18 N2 118.70(16)
C18 C19 C20 117.99(19)
C18 C19 C24 121.35(18)
C20 C19 C24 120.66(19)
C21 C20 C19 121.6(2)
C21 C20 H20 119.2
C19 C20 H20 119.2
C20 C21 C22 118.76(18)
C20 C21 C25 120.6(2)
C22 C21 C25 120.6(2)
C21 C22 C23 121.9(2)
C21 C22 H22 119.1
C23 C22 H22 119.1
C22 C23 C18 117.90(18)
C22 C23 C26 120.90(19)
C18 C23 C26 121.19(17)
C19 C24 H24A 109.5
C19 C24 H24B 109.5
H24A C24 H24B 109.5
C19 C24 H24C 109.5
H24A C24 H24C 109.5
H24B C24 H24C 109.5
C21 C25 H25A 109.5
C21 C25 H25B 109.5
H25A C25 H25B 109.5
C21 C25 H25C 109.5
H25A C25 H25C 109.5
H25B C25 H25C 109.5
C23 C26 H26A 109.5
C23 C26 H26B 109.5
H26A C26 H26B 109.5
C23 C26 H26C 109.5
H26A C26 H26C 109.5
H26B C26 H26C 109.5
C27 N3 B2 106.89(15)
C27 N3 C35 120.83(15)
B2 N3 C35 132.28(15)
C28 N4 B2 107.01(15)
C28 N4 C44 122.58(15)
B2 N4 C44 130.32(15)
N3 B2 N4 108.39(16)
N3 B2 Br2 125.92(15)
N4 B2 Br2 125.66(15)
C32 C27 C28 120.93(16)
C32 C27 N3 129.93(17)
C28 C27 N3 109.11(16)
C29 C28 C27 120.66(17)
C29 C28 N4 130.74(17)
C27 C28 N4 108.59(15)
C28 C29 C30 118.78(17)
C28 C29 H29 120.6
C30 C29 H29 120.6
C29 C30 C31 120.34(16)
C29 C30 C33 119.65(17)
C31 C30 C33 120.01(17)
C32 C31 C30 120.40(17)
C32 C31 C34 119.20(17)
C30 C31 C34 120.40(16)
C27 C32 C31 118.89(17)
C27 C32 H32 120.6
C31 C32 H32 120.6
C30 C33 H33A 109.5
C30 C33 H33B 109.5
H33A C33 H33B 109.5
C30 C33 H33C 109.5
H33A C33 H33C 109.5
H33B C33 H33C 109.5
C31 C34 H34A 109.5
C31 C34 H34B 109.5
H34A C34 H34B 109.5
C31 C34 H34C 109.5
H34A C34 H34C 109.5
H34B C34 H34C 109.5
C36 C35 C40 121.49(17)
C36 C35 N3 119.04(17)
C40 C35 N3 119.39(16)
C35 C36 C37 118.1(2)
C35 C36 C41 120.54(19)
C37 C36 C41 121.40(19)
C38 C37 C36 122.0(2)
C38 C37 H37 119.0
C36 C37 H37 119.0
C37 C38 C39 118.39(19)
C37 C38 C42 121.2(2)
C39 C38 C42 120.4(2)
C38 C39 C40 121.9(2)
C38 C39 H39 119.0
C40 C39 H39 119.0
C39 C40 C35 118.13(18)
C39 C40 C43 120.57(19)
C35 C40 C43 121.27(18)
C36 C41 H41A 109.5
C36 C41 H41B 109.5
H41A C41 H41B 109.5
C36 C41 H41C 109.5
H41A C41 H41C 109.5
H41B C41 H41C 109.5
C38 C42 H42A 109.5
C38 C42 H42B 109.5
H42A C42 H42B 109.5
C38 C42 H42C 109.5
H42A C42 H42C 109.5
H42B C42 H42C 109.5
C40 C43 H43A 109.5
C40 C43 H43B 109.5
H43A C43 H43B 109.5
C40 C43 H43C 109.5
H43A C43 H43C 109.5
H43B C43 H43C 109.5
C45 C44 C49 121.28(18)
C45 C44 N4 119.71(17)
C49 C44 N4 119.01(17)
C44 C45 C46 118.24(19)
C44 C45 C50 121.17(18)
C46 C45 C50 120.58(19)
C47 C46 C45 122.2(2)
C47 C46 H46 118.9
C45 C46 H46 118.9
C46 C47 C48 118.21(18)
C46 C47 C51 120.3(2)
C48 C47 C51 121.4(2)
C47 C48 C49 121.7(2)
C47 C48 H48 119.2
C49 C48 H48 119.2
C48 C49 C44 118.37(19)
C48 C49 C52 121.1(2)
C44 C49 C52 120.56(19)
C45 C50 H50A 109.5
C45 C50 H50B 109.5
H50A C50 H50B 109.5
C45 C50 H50C 109.5
H50A C50 H50C 109.5
H50B C50 H50C 109.5
C47 C51 H51A 109.5
C47 C51 H51B 109.5
H51A C51 H51B 109.5
C47 C51 H51C 109.5
H51A C51 H51C 109.5
H51B C51 H51C 109.5
C49 C52 H52A 109.5
C49 C52 H52B 109.5
H52A C52 H52B 109.5
C49 C52 H52C 109.5
H52A C52 H52C 109.5
H52B C52 H52C 109.5
C53 N5 B3 107.40(15)
C53 N5 C61 122.26(15)
B3 N5 C61 129.95(16)
C54 N6 B3 107.13(15)
C54 N6 C70 121.26(15)
B3 N6 C70 130.99(16)
N6 B3 N5 108.02(16)
N6 B3 Br3 126.45(15)
N5 B3 Br3 125.53(15)
C58 C53 C54 120.82(17)
C58 C53 N5 130.69(17)
C54 C53 N5 108.49(15)
C55 C54 C53 120.53(16)
C55 C54 N6 130.52(17)
C53 C54 N6 108.95(15)
C54 C55 C56 119.04(17)
C54 C55 H55 120.5
C56 C55 H55 120.5
C55 C56 C57 120.31(17)
C55 C56 C59 119.26(17)
C57 C56 C59 120.40(17)
C58 C57 C56 120.02(17)
C58 C57 C60 119.77(17)
C56 C57 C60 120.20(17)
C53 C58 C57 119.21(17)
C53 C58 H58 120.4
C57 C58 H58 120.4
C56 C59 H59A 109.5
C56 C59 H59B 109.5
H59A C59 H59B 109.5
C56 C59 H59C 109.5
H59A C59 H59C 109.5
H59B C59 H59C 109.5
C57 C60 H60A 109.5
C57 C60 H60B 109.5
H60A C60 H60B 109.5
C57 C60 H60C 109.5
H60A C60 H60C 109.5
H60B C60 H60C 109.5
C66 C61 C62 121.59(17)
C66 C61 N5 118.83(17)
C62 C61 N5 119.56(17)
C63 C62 C61 118.24(17)
C63 C62 C67 121.47(17)
C61 C62 C67 120.29(17)
C64 C63 C62 121.64(18)
C64 C63 H63 119.2
C62 C63 H63 119.2
C65 C64 C63 118.45(18)
C65 C64 C68 120.72(19)
C63 C64 C68 120.83(18)
C64 C65 C66 122.07(18)
C64 C65 H65 119.0
C66 C65 H65 119.0
C65 C66 C61 117.99(18)
C65 C66 C69 120.92(18)
C61 C66 C69 121.09(18)
C62 C67 H67A 109.5
C62 C67 H67B 109.5
H67A C67 H67B 109.5
C62 C67 H67C 109.5
H67A C67 H67C 109.5
H67B C67 H67C 109.5
C64 C68 H68A 109.5
C64 C68 H68B 109.5
H68A C68 H68B 109.5
C64 C68 H68C 109.5
H68A C68 H68C 109.5
H68B C68 H68C 109.5
C66 C69 H69A 109.5
C66 C69 H69B 109.5
H69A C69 H69B 109.5
C66 C69 H69C 109.5
H69A C69 H69C 109.5
H69B C69 H69C 109.5
C71 C70 C75 121.79(18)
C71 C70 N6 119.62(17)
C75 C70 N6 118.56(17)
C70 C71 C72 117.5(2)
C70 C71 C76 121.05(19)
C72 C71 C76 121.4(2)
C73 C72 C71 122.0(2)
C73 C72 H72 119.0
C71 C72 H72 119.0
C74 C73 C72 118.8(2)
C74 C73 C77 120.6(3)
C72 C73 C77 120.6(3)
C73 C74 C75 121.5(2)
C73 C74 H74 119.3
C75 C74 H74 119.3
C74 C75 C70 118.3(2)
C74 C75 C78 120.2(2)
C70 C75 C78 121.49(19)
C71 C76 H76A 109.5
C71 C76 H76B 109.5
H76A C76 H76B 109.5
C71 C76 H76C 109.5
H76A C76 H76C 109.5
H76B C76 H76C 109.5
C73 C77 H77A 109.5
C73 C77 H77B 109.5
H77A C77 H77B 109.5
C73 C77 H77C 109.5
H77A C77 H77C 109.5
H77B C77 H77C 109.5
C75 C78 H78A 109.5
C75 C78 H78B 109.5
H78A C78 H78B 109.5
C75 C78 H78C 109.5
H78A C78 H78C 109.5
H78B C78 H78C 109.5
C79 N7 B4 107.11(15)
C79 N7 C87 122.48(15)
B4 N7 C87 129.62(16)
C80 N8 B4 106.94(15)
C80 N8 C96 120.05(15)
B4 N8 C96 132.80(16)
N8 B4 N7 108.40(16)
N8 B4 Br4 126.21(15)
N7 B4 Br4 125.35(15)
C84 C79 C80 120.22(17)
C84 C79 N7 131.01(17)
C80 C79 N7 108.76(16)
C81 C80 C79 120.84(17)
C81 C80 N8 130.37(17)
C79 C80 N8 108.77(16)
C80 C81 C82 119.29(17)
C80 C81 H81 120.4
C82 C81 H81 120.4
C81 C82 C83 120.17(17)
C81 C82 C85 119.38(17)
C83 C82 C85 120.42(17)
C84 C83 C82 120.10(17)
C84 C83 C86 119.72(17)
C82 C83 C86 120.15(17)
C79 C84 C83 119.36(17)
C79 C84 H84 120.3
C83 C84 H84 120.3
C82 C85 H85A 109.5
C82 C85 H85B 109.5
H85A C85 H85B 109.5
C82 C85 H85C 109.5
H85A C85 H85C 109.5
H85B C85 H85C 109.5
C83 C86 H86A 109.5
C83 C86 H86B 109.5
H86A C86 H86B 109.5
C83 C86 H86C 109.5
H86A C86 H86C 109.5
H86B C86 H86C 109.5
C88 C87 C92 121.10(17)
C88 C87 N7 118.62(16)
C92 C87 N7 120.27(17)
C89 C88 C87 118.62(17)
C89 C88 C93 120.50(18)
C87 C88 C93 120.86(18)
C88 C89 C90 121.83(18)
C88 C89 H89 119.1
C90 C89 H89 119.1
C91 C90 C89 118.13(17)
C91 C90 C94 121.32(18)
C89 C90 C94 120.53(18)
C90 C91 C92 122.19(17)
C90 C91 H91 118.9
C92 C91 H91 118.9
C91 C92 C87 118.09(17)
C91 C92 C95 120.82(17)
C87 C92 C95 121.08(17)
C88 C93 H93A 109.5
C88 C93 H93B 109.5
H93A C93 H93B 109.5
C88 C93 H93C 109.5
H93A C93 H93C 109.5
H93B C93 H93C 109.5
C90 C94 H94A 109.5
C90 C94 H94B 109.5
H94A C94 H94B 109.5
C90 C94 H94C 109.5
H94A C94 H94C 109.5
H94B C94 H94C 109.5
C92 C95 H95A 109.5
C92 C95 H95B 109.5
H95A C95 H95B 109.5
C92 C95 H95C 109.5
H95A C95 H95C 109.5
H95B C95 H95C 109.5
C97 C96 C101 121.47(17)
C97 C96 N8 119.28(16)
C101 C96 N8 119.08(17)
C98 C97 C96 117.84(17)
C98 C97 C102 120.21(18)
C96 C97 C102 121.95(18)
C99 C98 C97 122.18(19)
C99 C98 H98 118.9
C97 C98 H98 118.9
C100 C99 C98 118.33(18)
C100 C99 C103 121.40(19)
C98 C99 C103 120.27(19)
C99 C100 C101 121.65(18)
C99 C100 H100 119.2
C101 C100 H100 119.2
C100 C101 C96 118.46(18)
C100 C101 C104 120.66(17)
C96 C101 C104 120.89(17)
C97 C102 H10A 109.5
C97 C102 H10B 109.5
H10A C102 H10B 109.5
C97 C102 H10C 109.5
H10A C102 H10C 109.5
H10B C102 H10C 109.5
C99 C103 H10D 109.5
C99 C103 H10E 109.5
H10D C103 H10E 109.5
C99 C103 H10F 109.5
H10D C103 H10F 109.5
H10E C103 H10F 109.5
C101 C104 H10G 109.5
C101 C104 H10H 109.5
H10G C104 H10H 109.5
C101 C104 H10I 109.5
H10G C104 H10I 109.5
H10H C104 H10I 109.5

loop_
_geom_bond_atom_site_label_1
_geom_bond_atom_site_label_2
_geom_bond_distance
Br1 B1 1.909(2)
N1 C1 1.402(2)
N1 B1 1.417(2)
N1 C9 1.433(2)
N2 C2 1.402(2)
N2 B1 1.414(3)
N2 C18 1.432(2)
C1 C6 1.386(2)
C1 C2 1.397(2)
C2 C3 1.380(3)
C3 C4 1.397(3)
C3 H3 0.9500
C4 C5 1.403(3)
C4 C7 1.507(3)
C5 C6 1.397(3)
C5 C8 1.505(2)
C6 H6 0.9500
C7 H7A 0.9800
C7 H7B 0.9800
C7 H7C 0.9800
C8 H8A 0.9800
C8 H8B 0.9800
C8 H8C 0.9800
C9 C14 1.392(3)
C9 C10 1.393(3)
C10 C11 1.395(3)
C10 C15 1.501(3)
C11 C12 1.384(3)
C11 H11 0.9500
C12 C13 1.390(3)
C12 C16 1.506(3)
C13 C14 1.391(3)
C13 H13 0.9500
C14 C17 1.504(3)
C15 H15A 0.9800
C15 H15B 0.9800
C15 H15C 0.9800
C16 H16A 0.9800
C16 H16B 0.9800
C16 H16C 0.9800
C17 H17A 0.9800
C17 H17B 0.9800
C17 H17C 0.9800
C18 C19 1.389(3)
C18 C23 1.398(3)
C19 C20 1.398(3)
C19 C24 1.501(3)
C20 C21 1.384(3)
C20 H20 0.9500
C21 C22 1.384(3)
C21 C25 1.505(3)
C22 C23 1.390(3)
C22 H22 0.9500
C23 C26 1.499(3)
C24 H24A 0.9800
C24 H24B 0.9800
C24 H24C 0.9800
C25 H25A 0.9800
C25 H25B 0.9800
C25 H25C 0.9800
C26 H26A 0.9800
C26 H26B 0.9800
C26 H26C 0.9800
Br2 B2 1.912(2)
N3 C27 1.404(2)
N3 B2 1.418(3)
N3 C35 1.433(2)
N4 C28 1.405(2)
N4 B2 1.423(3)
N4 C44 1.429(2)
C27 C32 1.379(3)
C27 C28 1.396(3)
C28 C29 1.387(3)
C29 C30 1.396(3)
C29 H29 0.9500
C30 C31 1.401(3)
C30 C33 1.508(2)
C31 C32 1.395(3)
C31 C34 1.509(3)
C32 H32 0.9500
C33 H33A 0.9800
C33 H33B 0.9800
C33 H33C 0.9800
C34 H34A 0.9800
C34 H34B 0.9800
C34 H34C 0.9800
C35 C36 1.390(3)
C35 C40 1.394(3)
C36 C37 1.394(3)
C36 C41 1.499(3)
C37 C38 1.378(4)
C37 H37 0.9500
C38 C39 1.384(3)
C38 C42 1.510(3)
C39 C40 1.390(3)
C39 H39 0.9500
C40 C43 1.502(3)
C41 H41A 0.9800
C41 H41B 0.9800
C41 H41C 0.9800
C42 H42A 0.9800
C42 H42B 0.9800
C42 H42C 0.9800
C43 H43A 0.9800
C43 H43B 0.9800
C43 H43C 0.9800
C44 C45 1.388(3)
C44 C49 1.393(3)
C45 C46 1.391(3)
C45 C50 1.499(3)
C46 C47 1.379(3)
C46 H46 0.9500
C47 C48 1.386(3)
C47 C51 1.512(3)
C48 C49 1.393(3)
C48 H48 0.9500
C49 C52 1.504(3)
C50 H50A 0.9800
C50 H50B 0.9800
C50 H50C 0.9800
C51 H51A 0.9800
C51 H51B 0.9800
C51 H51C 0.9800
C52 H52A 0.9800
C52 H52B 0.9800
C52 H52C 0.9800
Br3 B3 1.909(2)
N5 C53 1.400(2)
N5 B3 1.420(3)
N5 C61 1.429(2)
N6 C54 1.402(2)
N6 B3 1.415(3)
N6 C70 1.433(2)
C53 C58 1.383(3)
C53 C54 1.395(3)
C54 C55 1.386(3)
C55 C56 1.396(3)
C55 H55 0.9500
C56 C57 1.406(3)
C56 C59 1.506(3)
C57 C58 1.394(3)
C57 C60 1.505(3)
C58 H58 0.9500
C59 H59A 0.9800
C59 H59B 0.9800
C59 H59C 0.9800
C60 H60A 0.9800
C60 H60B 0.9800
C60 H60C 0.9800
C61 C66 1.395(3)
C61 C62 1.397(3)
C62 C63 1.391(3)
C62 C67 1.504(3)
C63 C64 1.389(3)
C63 H63 0.9500
C64 C65 1.386(3)
C64 C68 1.508(3)
C65 C66 1.390(3)
C65 H65 0.9500
C66 C69 1.502(3)
C67 H67A 0.9800
C67 H67B 0.9800
C67 H67C 0.9800
C68 H68A 0.9800
C68 H68B 0.9800
C68 H68C 0.9800
C69 H69A 0.9800
C69 H69B 0.9800
C69 H69C 0.9800
C70 C71 1.392(3)
C70 C75 1.395(3)
C71 C72 1.395(3)
C71 C76 1.504(3)
C72 C73 1.384(4)
C72 H72 0.9500
C73 C74 1.379(4)
C73 C77 1.514(3)
C74 C75 1.390(3)
C74 H74 0.9500
C75 C78 1.507(3)
C76 H76A 0.9800
C76 H76B 0.9800
C76 H76C 0.9800
C77 H77A 0.9800
C77 H77B 0.9800
C77 H77C 0.9800
C78 H78A 0.9800
C78 H78B 0.9800
C78 H78C 0.9800
Br4 B4 1.915(2)
N7 C79 1.398(2)
N7 B4 1.421(3)
N7 C87 1.434(2)
N8 C80 1.405(2)
N8 B4 1.414(3)
N8 C96 1.437(2)
C79 C84 1.388(3)
C79 C80 1.397(3)
C80 C81 1.381(3)
C81 C82 1.390(3)
C81 H81 0.9500
C82 C83 1.407(3)
C82 C85 1.510(3)
C83 C84 1.391(3)
C83 C86 1.502(3)
C84 H84 0.9500
C85 H85A 0.9800
C85 H85B 0.9800
C85 H85C 0.9800
C86 H86A 0.9800
C86 H86B 0.9800
C86 H86C 0.9800
C87 C88 1.394(3)
C87 C92 1.395(3)
C88 C89 1.384(3)
C88 C93 1.503(3)
C89 C90 1.389(3)
C89 H89 0.9500
C90 C91 1.382(3)
C90 C94 1.508(3)
C91 C92 1.390(3)
C91 H91 0.9500
C92 C95 1.500(3)
C93 H93A 0.9800
C93 H93B 0.9800
C93 H93C 0.9800
C94 H94A 0.9800
C94 H94B 0.9800
C94 H94C 0.9800
C95 H95A 0.9800
C95 H95B 0.9800
C95 H95C 0.9800
C96 C97 1.395(3)
C96 C101 1.397(3)
C97 C98 1.391(3)
C97 C102 1.509(3)
C98 C99 1.389(3)
C98 H98 0.9500
C99 C100 1.385(3)
C99 C103 1.511(3)
C100 C101 1.390(3)
C100 H100 0.9500
C101 C104 1.505(3)
C102 H10A 0.9800
C102 H10B 0.9800
C102 H10C 0.9800
C103 H10D 0.9800
C103 H10E 0.9800
C103 H10F 0.9800
C104 H10G 0.9800
C104 H10H 0.9800
C104 H10I 0.9800
